data_8103433
loop_
_publ_author_name
'Merlo, F.'
'Fornasini, M.L.'
'Pani, M.'

_publ_section_title
;
 New phases in the Yb - Au - Si and Ca - Au - Si systems
;
_journal_name_full 'Zeitschrift fuer Kristallographie (149,1979-)'
_journal_page_first 108
_journal_page_last 110
_journal_volume 214
_journal_year 1999
_chemical_formula_sum 'Au1.254 Si0.746 Yb'
_chemical_name_systematic 'Yb Au1.254 Si0.746'
_space_group_IT_number 74
_symmetry_space_group_name_Hall '-I 2b 2'
_symmetry_space_group_name_H-M 'I m m a'
_cell_angle_alpha 90
_cell_angle_beta 90
_cell_angle_gamma 90
_cell_formula_units_Z 4
_cell_length_a 4.431
_cell_length_b 7.018
_cell_length_c 7.631
_cell_volume 237.299
_citation_journal_id_ASTM ZEKRDZ
_cod_data_source_file gold_414.cif
_cod_data_source_block Au1.254Si0.746Yb1
_cod_original_cell_volume 237.2994
_cod_original_formula_sum 'Au1.254 Si0.746 Yb1'
_cod_database_code 8103433

loop_
_symmetry_equiv_pos_as_xyz
x,y,z
-x,-y+1/2,z
x,-y,-z
-x,y+1/2,-z
-x,-y,-z
x,y-1/2,-z
-x,y,z
x,-y-1/2,z
x+1/2,y+1/2,z+1/2
-x+1/2,-y+1,z+1/2
x+1/2,-y+1/2,-z+1/2
-x+1/2,y+1,-z+1/2
-x+1/2,-y+1/2,-z+1/2
x+1/2,y,-z+1/2
-x+1/2,y+1/2,z+1/2
x+1/2,-y,z+1/2

loop_
_atom_site_label
_atom_site_type_symbol
_atom_site_fract_x
_atom_site_fract_y
_atom_site_fract_z
_atom_site_occupancy
_atom_site_U_iso_or_equiv
Yb1 Yb 0 0.25 0.5399 1 0.0
Au1 Au 0 0.0398 0.1662 0.627 0.0
Si1 Si 0 0.0398 0.1662 0.373 0.0
